data_2209326
loop_
_publ_author_name
'Bustos, Carlos'
'Schott, Eduardo'
'Mac-Leod-Carey, Desmond A.'
'Iba\~nez, Andres'
'Alvarez-Thon, Luis'

_publ_section_title 4-{3,5-Dimethyl-4-[(<i>E</i>)-(4-methylphenyl)diazenyl]-1<i>H</i>-pyrazol-1-yl}benzonitrile
_journal_coeditor_code SJ2079
_journal_issue 6
_journal_name_full 'Acta Crystallographica Section E'
_journal_page_first o2499
_journal_page_last o2501
_journal_paper_doi 10.1107/S1600536806019052
_journal_volume 62
_journal_year 2006
_chemical_formula_iupac 'C19 H17 N5'
_chemical_formula_moiety 'C19 H17 N5'
_chemical_formula_sum 'C19 H17 N5'
_chemical_formula_weight 315.38
_chemical_name_systematic
;
4-{3,5-Dimethyl-4-[(E)-(4-methylphenyl)diazenyl]-1H-pyrazol-1-yl}benzonitrile
;
_space_group_IT_number 2
_symmetry_cell_setting triclinic
_symmetry_space_group_name_Hall '-P 1'
_symmetry_space_group_name_H-M 'P -1'
_atom_sites_solution_hydrogens geom
_atom_sites_solution_primary direct
_atom_sites_solution_secondary difmap
_cell_angle_alpha 108.580(3)
_cell_angle_beta 98.301(4)
_cell_angle_gamma 103.722(4)
_cell_formula_units_Z 2
_cell_length_a 9.3464(18)
_cell_length_b 9.4021(18)
_cell_length_c 10.422(2)
_cell_measurement_reflns_used 632
_cell_measurement_temperature 273
_cell_measurement_theta_max 26.4
_cell_measurement_theta_min 2.1
_cell_volume 818.9(3)
_computing_cell_refinement 'SAINT (Bruker, 2000)'
_computing_data_collection 'SMART (Bruker, 2001)'
_computing_data_reduction SAINT
_computing_molecular_graphics 'XP in SHELXTL/PC (Sheldrick, 1994)'
_computing_publication_material 'PLATON (Spek, 2003) and MERCURY (Macrae <i>et al.</i>,  2006)'
_computing_structure_refinement 'SHELXL97 (Sheldrick, 1997)'
_computing_structure_solution 'SHELXS97 (Sheldrick, 1997)'
_diffrn_ambient_temperature 273
_diffrn_measured_fraction_theta_full 0.989
_diffrn_measured_fraction_theta_max 0.986
_diffrn_measurement_device_type 'Bruker SMART CCD area-detector'
_diffrn_measurement_method '\f and \w'
_diffrn_radiation_type MoK\a
_diffrn_radiation_wavelength 0.71073
_diffrn_reflns_av_R_equivalents 0.0463
_diffrn_reflns_av_sigmaI/netI 0.0814
_diffrn_reflns_limit_h_max 11
_diffrn_reflns_limit_h_min -11
_diffrn_reflns_limit_k_max 11
_diffrn_reflns_limit_k_min -11
_diffrn_reflns_limit_l_max 12
_diffrn_reflns_limit_l_min -13
_diffrn_reflns_number 6660
_diffrn_reflns_reduction_process
;
;
_diffrn_reflns_theta_full 26.0
_diffrn_reflns_theta_max 26.4
_diffrn_reflns_theta_min 2.1
_diffrn_standards_number 0
_exptl_absorpt_coefficient_mu 0.080
_exptl_absorpt_correction_type none
_exptl_crystal_colour orange
_exptl_crystal_density_diffrn 1.279
_exptl_crystal_density_method 'not measured'
_exptl_crystal_description plate
_exptl_crystal_F_000 332
_exptl_crystal_size_max 0.45
_exptl_crystal_size_mid 0.13
_exptl_crystal_size_min 0.06
_refine_diff_density_max 0.19
_refine_diff_density_min -0.13
_refine_ls_extinction_method none
_refine_ls_goodness_of_fit_ref 1.02
_refine_ls_hydrogen_treatment constr
_refine_ls_matrix_type full
_refine_ls_number_parameters 220
_refine_ls_number_reflns 3312
_refine_ls_number_restraints 0
_refine_ls_restrained_S_all 1.02
_refine_ls_R_factor_all 0.127
_refine_ls_R_factor_gt 0.072
_refine_ls_shift/su_max 0.011
_refine_ls_shift/su_mean 0.000
_refine_ls_structure_factor_coef Fsqd
_refine_ls_weighting_details 'calc w = 1/[\s^2^(Fo^2^)+(0.0414P)^2^] where P=(Fo^2^+2Fc^2^)/3'
_refine_ls_weighting_scheme calc
_refine_ls_wR_factor_gt 0.123
_refine_ls_wR_factor_ref 0.141
_reflns_number_gt 1932
_reflns_number_total 3312
_reflns_threshold_expression I>2\s(I)
_cod_data_source_file sj2079.cif
_cod_data_source_block I
_cod_depositor_comments
;
The following automatic conversions were performed:
'_symmetry_cell_setting' value 'Triclinic' changed to 'triclinic'
according to '/home/saulius/struct/CIF-dictionaries/cif_core.dic'
dictionary named 'cif_core.dic' version 2.4.1 from 2010-06-29.

Automatic conversion script
Id: cif_fix_enum 1527 2010-12-29 10:47:43Z saulius 

The following automatic conversions were performed:

'_symmetry_cell_setting' value 'Triclinic' changed to 'triclinic'
according to /home/saulius/struct/CIF-dictionaries/cif_core.dic
dictionary named 'cif_core.dic' version 2.4.1 from 2010-06-29.

Automatic conversion script
Id: cif_fix_values 1715 2011-07-08 13:25:40Z adriana 
;
_cod_database_code 2209326
_cod_database_fobs_code 2209326

loop_
_symmetry_equiv_pos_site_id
_symmetry_equiv_pos_as_xyz
1 x,y,z
2 -x,-y,-z

loop_
_atom_site_aniso_label
_atom_site_aniso_U_11
_atom_site_aniso_U_22
_atom_site_aniso_U_33
_atom_site_aniso_U_12
_atom_site_aniso_U_13
_atom_site_aniso_U_23
N1 0.076(2) 0.121(3) 0.072(2) 0.0077(19) 0.0313(18) 0.025(2)
N2 0.0430(14) 0.0440(15) 0.0477(15) 0.0087(12) 0.0110(11) 0.0132(12)
N3 0.0484(14) 0.0430(14) 0.0551(16) 0.0059(12) 0.0134(12) 0.0165(13)
N4 0.0475(15) 0.0521(15) 0.0481(15) 0.0158(12) 0.0123(12) 0.0173(13)
N5 0.0497(15) 0.0490(15) 0.0535(16) 0.0158(12) 0.0151(12) 0.0180(13)
C1 0.0472(18) 0.0472(18) 0.0522(19) 0.0155(15) 0.0173(15) 0.0174(15)
C2 0.0431(17) 0.0463(18) 0.0502(19) 0.0086(14) 0.0068(14) 0.0141(15)
C3 0.0374(16) 0.0421(17) 0.0536(19) 0.0094(13) 0.0135(14) 0.0154(15)
C4 0.0387(16) 0.0363(16) 0.0485(18) 0.0123(13) 0.0122(13) 0.0139(13)
C5 0.0370(16) 0.0517(19) 0.0565(19) 0.0087(14) 0.0058(14) 0.0154(15)
C6 0.0347(16) 0.0499(18) 0.063(2) 0.0103(14) 0.0153(15) 0.0237(16)
C7 0.0506(19) 0.069(2) 0.067(2) 0.0119(17) 0.0196(17) 0.023(2)
C8 0.059(2) 0.059(2) 0.068(2) 0.0042(16) 0.0142(17) 0.0196(17)
C9 0.0426(17) 0.0505(19) 0.0508(19) 0.0147(15) 0.0129(14) 0.0203(15)
C10 0.0414(16) 0.0433(17) 0.0459(18) 0.0124(14) 0.0084(13) 0.0163(14)
C11 0.0414(16) 0.0394(17) 0.0513(18) 0.0095(14) 0.0053(14) 0.0162(15)
C12 0.0584(19) 0.0524(19) 0.064(2) 0.0060(16) 0.0102(16) 0.0205(16)
C13 0.0495(18) 0.0408(17) 0.064(2) 0.0116(14) 0.0099(15) 0.0144(16)
C14 0.0513(17) 0.0503(19) 0.0525(19) 0.0181(15) 0.0195(14) 0.0225(16)
C15 0.0384(16) 0.0413(17) 0.0439(17) 0.0131(14) 0.0071(13) 0.0103(14)
C16 0.0436(17) 0.0420(17) 0.058(2) 0.0093(14) 0.0098(14) 0.0180(16)
C17 0.0536(18) 0.061(2) 0.0474(19) 0.0212(16) 0.0125(15) 0.0229(16)
C18 0.0464(17) 0.054(2) 0.0510(19) 0.0232(16) 0.0034(14) 0.0130(16)
C19 0.087(3) 0.075(2) 0.057(2) 0.028(2) 0.0109(19) 0.0069(19)

loop_
_atom_site_type_symbol
_atom_site_label
_atom_site_fract_x
_atom_site_fract_y
_atom_site_fract_z
_atom_site_U_iso_or_equiv
_atom_site_thermal_displace_type
_atom_site_calc_flag
_atom_site_refinement_flags
_atom_site_occupancy
N N1 0.6651(3) 0.8449(4) 1.3463(3) 0.0949(14) Uani . . 1.000
N N2 0.7970(2) 0.6548(3) 0.7017(2) 0.0466(8) Uani . . 1.000
N N3 0.9120(2) 0.7625(3) 0.6813(2) 0.0506(8) Uani . . 1.000
N N4 0.7662(2) 0.4340(3) 0.3516(2) 0.0493(9) Uani . . 1.000
N N5 0.8331(2) 0.4728(3) 0.2666(2) 0.0505(9) Uani . . 1.000
C C1 0.7153(3) 0.7760(3) 1.1005(3) 0.0483(11) Uani . . 1.000
C C2 0.8591(3) 0.8320(3) 1.0820(3) 0.0489(10) Uani . . 1.000
C C3 0.8843(3) 0.7907(3) 0.9504(3) 0.0451(10) Uani . . 1.000
C C4 0.7676(3) 0.6938(3) 0.8364(3) 0.0412(10) Uani . . 1.000
C C5 0.6222(3) 0.6424(3) 0.8545(3) 0.0510(10) Uani . . 1.000
C C6 0.5977(3) 0.6814(3) 0.9860(3) 0.0485(10) Uani . . 1.000
C C7 0.6867(3) 0.8151(4) 1.2374(4) 0.0632(11) Uani . . 1.000
C C8 1.0285(3) 0.7830(3) 0.4919(3) 0.0656(12) Uani . . 1.000
C C9 0.9164(3) 0.6974(3) 0.5505(3) 0.0472(11) Uani . . 1.000
C C10 0.8065(3) 0.5478(3) 0.4858(3) 0.0439(10) Uani . . 1.000
C C11 0.7337(3) 0.5245(3) 0.5854(3) 0.0453(10) Uani . . 1.000
C C12 0.6109(3) 0.3810(3) 0.5722(3) 0.0610(11) Uani . . 1.000
C C13 0.6815(3) 0.0924(3) -0.0359(3) 0.0535(11) Uani . . 1.000
C C14 0.7177(3) 0.1950(3) 0.0998(3) 0.0491(11) Uani . . 1.000
C C15 0.7907(3) 0.3529(3) 0.1308(3) 0.0427(10) Uani . . 1.000
C C16 0.8279(3) 0.4020(3) 0.0261(3) 0.0489(10) Uani . . 1.000
C C17 0.7911(3) 0.2965(4) -0.1089(3) 0.0525(11) Uani . . 1.000
C C18 0.7158(3) 0.1391(4) -0.1433(3) 0.0515(11) Uani . . 1.000
C C19 0.6741(4) 0.0239(4) -0.2916(3) 0.0775(14) Uani . . 1.000
H H2 0.93830 0.89750 1.15860 0.0590 Uiso calc R 1.000
H H3 0.98070 0.82840 0.93820 0.0540 Uiso calc R 1.000
H H5 0.54180 0.58170 0.77750 0.0610 Uiso calc R 1.000
H H6 0.50120 0.64400 0.99820 0.0580 Uiso calc R 1.000
H H8A 1.08910 0.88160 0.56310 0.0980 Uiso calc R 1.000
H H8B 0.97580 0.80210 0.41590 0.0980 Uiso calc R 1.000
H H8C 1.09280 0.72070 0.45900 0.0980 Uiso calc R 1.000
H H12A 0.62650 0.36120 0.65720 0.0910 Uiso calc R 1.000
H H12B 0.61400 0.29190 0.49650 0.0910 Uiso calc R 1.000
H H12C 0.51390 0.39800 0.55440 0.0910 Uiso calc R 1.000
H H13 0.63170 -0.01320 -0.05630 0.0640 Uiso calc R 1.000
H H14 0.69370 0.15930 0.16990 0.0590 Uiso calc R 1.000
H H16 0.87840 0.50740 0.04650 0.0590 Uiso calc R 1.000
H H17 0.81750 0.33180 -0.17860 0.0630 Uiso calc R 1.000
H H19A 0.74410 -0.03650 -0.30330 0.1160 Uiso calc R 1.000
H H19B 0.67840 0.08040 -0.35390 0.1160 Uiso calc R 1.000
H H19C 0.57320 -0.04540 -0.31190 0.1160 Uiso calc R 1.000

loop_
_atom_type_symbol
_atom_type_description
_atom_type_scat_dispersion_real
_atom_type_scat_dispersion_imag
_atom_type_scat_source
N N 0.0061 0.0033 'International Tables Vol C Tables 4.2.6.8 and 6.1.1.4'
H H 0.0000 0.0000 'International Tables Vol C Tables 4.2.6.8 and 6.1.1.4'
C C 0.0033 0.0016 'International Tables Vol C Tables 4.2.6.8 and 6.1.1.4'

loop_
_geom_angle_atom_site_label_1
_geom_angle_atom_site_label_2
_geom_angle_atom_site_label_3
_geom_angle
_geom_angle_publ_flag
N3 N2 C4 117.5(2) no
N3 N2 C11 111.6(2) no
C4 N2 C11 131.0(3) yes
N2 N3 C9 105.0(2) no
N5 N4 C10 115.2(3) no
N4 N5 C15 113.7(2) no
C2 C1 C6 119.7(3) no
C2 C1 C7 121.0(3) no
C6 C1 C7 119.4(3) no
C1 C2 C3 119.9(3) no
C2 C3 C4 120.4(3) no
N2 C4 C3 119.0(3) no
N2 C4 C5 121.3(3) no
C3 C4 C5 119.7(3) no
C4 C5 C6 119.9(3) no
C1 C6 C5 120.4(3) no
N1 C7 C1 179.1(4) yes
N3 C9 C8 119.6(3) no
N3 C9 C10 110.9(3) no
C8 C9 C10 129.6(3) yes
N4 C10 C9 133.1(3) no
N4 C10 C11 120.9(3) no
C9 C10 C11 106.0(3) no
N2 C11 C10 106.6(3) no
N2 C11 C12 125.9(3) no
C10 C11 C12 127.6(3) no
C14 C13 C18 122.8(3) no
C13 C14 C15 119.0(3) no
N5 C15 C14 125.0(3) no
N5 C15 C16 115.6(3) no
C14 C15 C16 119.4(3) no
C15 C16 C17 120.5(3) no
C16 C17 C18 121.4(3) no
C13 C18 C17 117.0(3) no
C13 C18 C19 121.7(3) no
C17 C18 C19 121.4(3) no
C1 C2 H2 120.00 no
C3 C2 H2 120.00 no
C2 C3 H3 120.00 no
C4 C3 H3 120.00 no
C4 C5 H5 120.00 no
C6 C5 H5 120.00 no
C1 C6 H6 120.00 no
C5 C6 H6 120.00 no
C9 C8 H8A 109.00 no
C9 C8 H8B 109.00 no
C9 C8 H8C 110.00 no
H8A C8 H8B 109.00 no
H8A C8 H8C 109.00 no
H8B C8 H8C 109.00 no
C11 C12 H12A 109.00 no
C11 C12 H12B 109.00 no
C11 C12 H12C 110.00 no
H12A C12 H12B 109.00 no
H12A C12 H12C 110.00 no
H12B C12 H12C 109.00 no
C14 C13 H13 119.00 no
C18 C13 H13 119.00 no
C13 C14 H14 121.00 no
C15 C14 H14 120.00 no
C15 C16 H16 120.00 no
C17 C16 H16 120.00 no
C16 C17 H17 119.00 no
C18 C17 H17 119.00 no
C18 C19 H19A 109.00 no
C18 C19 H19B 109.00 no
C18 C19 H19C 109.00 no
H19A C19 H19B 110.00 no
H19A C19 H19C 109.00 no
H19B C19 H19C 109.00 no

loop_
_geom_bond_atom_site_label_1
_geom_bond_atom_site_label_2
_geom_bond_distance
_geom_bond_publ_flag
N1 C7 1.139(5) yes
N4 N5 1.252(3) yes
N2 C4 1.418(3) no
N2 N3 1.383(4) yes
N3 C9 1.316(3) yes
N4 C10 1.395(4) no
N5 C15 1.428(4) no
C1 C2 1.387(4) no
C1 C6 1.380(4) no
C1 C7 1.437(5) no
C2 C3 1.373(4) no
C3 C4 1.377(4) no
C4 C5 1.392(4) no
C5 C6 1.369(4) no
C8 C9 1.489(4) no
C9 C10 1.414(4) yes
C10 C11 1.366(4) yes
N2 C11 1.350(4) yes
C11 C12 1.503(4) no
C13 C14 1.372(4) no
C13 C18 1.378(4) no
C14 C15 1.387(4) no
C15 C16 1.371(4) no
C16 C17 1.375(4) no
C17 C18 1.382(5) no
C18 C19 1.508(4) no
C2 H2 0.9300 no
C3 H3 0.9300 no
C5 H5 0.9300 no
C6 H6 0.9300 no
C8 H8A 0.9600 no
C8 H8B 0.9600 no
C8 H8C 0.9600 no
C12 H12A 0.9600 no
C12 H12B 0.9600 no
C12 H12C 0.9600 no
C13 H13 0.9300 no
C14 H14 0.9300 no
C16 H16 0.9300 no
C17 H17 0.9300 no
C19 H19A 0.9600 no
C19 H19B 0.9600 no
C19 H19C 0.9600 no

loop_
_geom_contact_atom_site_label_1
_geom_contact_atom_site_label_2
_geom_contact_distance
_geom_contact_site_symmetry_2
_geom_contact_publ_flag
N1 C12 3.327(5) 2_667 no
N5 C8 3.037(4) . no
N1 H12A 2.9300 2_667 no
N1 H8A 2.7900 2_777 no
N3 H3 2.4900 . no
N3 H19A 2.7100 1_566 no
N4 H14 2.5300 . no
N4 H5 2.9400 2_666 no
N4 H12B 2.6600 . no
N5 H8B 2.8600 . no
N5 H8C 2.8800 . no
C5 C12 3.144(4) . no
C6 C6 3.590(4) 2_667 no
C6 C14 3.517(4) 2_666 no
C6 C15 3.561(4) 2_666 no
C8 N5 3.037(4) . no
C12 N1 3.327(5) 2_667 no
C12 C5 3.144(4) . no
C14 C6 3.517(4) 2_666 no
C15 C6 3.561(4) 2_666 no
C16 C16 3.518(4) 2_765 no
C2 H16 3.0100 1_556 no
C4 H12A 2.9400 . no
C5 H12A 2.8000 . no
C5 H13 3.0500 1_566 no
C5 H12C 3.0800 . no
C6 H13 2.9900 1_566 no
C6 H6 3.0400 2_667 no
C7 H8A 3.0000 2_777 no
C10 H8C 3.0800 2_766 no
C11 H8C 3.0800 2_766 no
C11 H12C 2.9200 2_666 no
C11 H5 2.8800 . no
C12 H5 2.6400 . no
C13 H3 3.0100 2_766 no
C14 H3 2.9500 2_766 no
C14 H6 3.0600 2_666 no
C15 H3 3.0600 2_766 no
C15 H6 2.8700 2_666 no
C16 H6 2.9600 2_666 no
C16 H16 2.9600 2_765 no
C17 H12A 3.0000 1_554 no
C17 H16 3.0500 2_765 no
H3 N3 2.4900 . no
H3 C13 3.0100 2_766 no
H3 C14 2.9500 2_766 no
H3 C15 3.0600 2_766 no
H5 C11 2.8800 . no
H5 C12 2.6400 . no
H5 H12A 2.4300 . no
H5 H12C 2.3500 . no
H5 N4 2.9400 2_666 no
H6 C6 3.0400 2_667 no
H6 C14 3.0600 2_666 no
H6 C15 2.8700 2_666 no
H6 C16 2.9600 2_666 no
H8A N1 2.79 2_777 yes
H8A C7 3.0000 2_777 no
H8B N5 2.8600 . no
H8C N5 2.8800 . no
H8C C10 3.0800 2_766 no
H8C C11 3.0800 2_766 no
H12A C4 2.9400 . no
H12A C5 2.8000 . no
H12A C17 3.0000 1_556 no
H12A H5 2.4300 . no
H12A H17 2.4200 1_556 no
H12A N1 2.93 2_667 yes
H12B N4 2.6600 . no
H12B H19C 2.5300 2_655 no
H12C C5 3.0800 . no
H12C H5 2.3500 . no
H12C C11 2.9200 2_666 no
H12C H12C 2.5600 2_666 no
H13 C5 3.0500 1_544 no
H13 C6 2.9900 1_544 no
H13 H19C 2.5400 . no
H14 N4 2.5300 . no
H16 C2 3.0100 1_554 no
H16 C16 2.9600 2_765 no
H16 C17 3.0500 2_765 no
H17 H12A 2.4200 1_554 no
H17 H19B 2.3900 . no
H19A N3 2.7100 1_544 no
H19B H17 2.3900 . no
H19C H13 2.5400 . no
H19C H12B 2.5300 2_655 no

loop_
_geom_hbond_atom_site_label_D
_geom_hbond_atom_site_label_H
_geom_hbond_atom_site_label_A
_geom_hbond_site_symmetry_A
_geom_hbond_distance_DH
_geom_hbond_distance_HA
_geom_hbond_distance_DA
_geom_hbond_angle_DHA
_geom_hbond_publ_flag
C6 H6 Cg1 2_666 0.93 2.82 3.533(3) 135 yes
C3 H3 Cg2 2_766 0.93 2.79 3.464(3) 131 yes

loop_
_geom_torsion_atom_site_label_1
_geom_torsion_atom_site_label_2
_geom_torsion_atom_site_label_3
_geom_torsion_atom_site_label_4
_geom_torsion
_geom_torsion_publ_flag
C4 N2 N3 C9 179.2(2) no
C11 N2 N3 C9 1.0(3) no
N3 N2 C4 C3 -28.3(4) no
N3 N2 C4 C5 148.5(3) no
C11 N2 C4 C3 149.5(3) no
C11 N2 C4 C5 -33.7(5) yes
N3 N2 C11 C10 -1.0(3) no
N3 N2 C11 C12 177.1(3) no
C4 N2 C11 C10 -179.0(3) no
C4 N2 C11 C12 -0.9(5) no
N2 N3 C9 C8 179.6(2) no
N2 N3 C9 C10 -0.6(3) no
C10 N4 N5 C15 179.2(2) yes
N5 N4 C10 C9 -4.9(5) no
N5 N4 C10 C11 175.1(3) no
N4 N5 C15 C14 -17.4(4) yes
N4 N5 C15 C16 163.2(3) no
C6 C1 C2 C3 -1.2(4) no
C7 C1 C2 C3 178.8(3) no
C2 C1 C6 C5 0.1(4) no
C7 C1 C6 C5 -179.9(3) no
C1 C2 C3 C4 0.0(4) no
C2 C3 C4 N2 179.3(3) no
C2 C3 C4 C5 2.4(4) no
N2 C4 C5 C6 179.7(3) no
C3 C4 C5 C6 -3.5(4) no
C4 C5 C6 C1 2.3(5) no
N3 C9 C10 N4 -180.0(3) no
N3 C9 C10 C11 0.0(3) no
C8 C9 C10 N4 -0.2(6) no
C8 C9 C10 C11 179.8(3) no
N4 C10 C11 N2 -179.4(2) no
N4 C10 C11 C12 2.5(5) no
C9 C10 C11 N2 0.6(3) no
C9 C10 C11 C12 -177.4(3) no
C18 C13 C14 C15 0.6(5) no
C14 C13 C18 C17 0.6(5) no
C14 C13 C18 C19 -179.8(3) no
C13 C14 C15 N5 179.1(3) no
C13 C14 C15 C16 -1.5(4) no
N5 C15 C16 C17 -179.4(3) no
C14 C15 C16 C17 1.1(4) no
C15 C16 C17 C18 0.2(5) no
C16 C17 C18 C13 -1.0(4) no
C16 C17 C18 C19 179.4(3) no

loop_
_cod_related_entry_id
_cod_related_entry_database
_cod_related_entry_code
1 ChemSpider 21179227
